data_4064043
loop_
_publ_author_name
'Bonnier, Catherine'
'Piers, Warren E.'
'Parvez., Masood'

_publ_section_title
;
 Isomeric Dipyrrinato and Dipyrromethanato Boranes
;
_journal_issue 5
_journal_name_full Organometallics
_journal_page_first 1067
_journal_paper_doi 10.1021/om1011038
_journal_volume 30
_journal_year 2011
_chemical_formula_moiety 'C24 H35 B N4, 0.5(C6 H6)'
_chemical_formula_sum 'C27 H38 B N4'
_chemical_formula_weight 429.42
_chemical_name_systematic
;
 ?
;
_space_group_IT_number 14
_symmetry_cell_setting monoclinic
_symmetry_space_group_name_Hall '-P 2ybc'
_symmetry_space_group_name_H-M 'P 1 21/c 1'
_atom_sites_solution_hydrogens geom
_atom_sites_solution_primary direct
_atom_sites_solution_secondary difmap
_cell_angle_alpha 90.00
_cell_angle_beta 93.481(2)
_cell_angle_gamma 90.00
_cell_formula_units_Z 4
_cell_length_a 12.0897(5)
_cell_length_b 14.1010(5)
_cell_length_c 14.8766(5)
_cell_measurement_reflns_used 9461
_cell_measurement_temperature 173(2)
_cell_measurement_theta_max 27.0
_cell_measurement_theta_min 1.0
_cell_volume 2531.44(16)
_computing_cell_refinement 'HKL DENZO (Otwinowski & Minor, 1997)'
_computing_data_collection 'COLLECT (Hooft, 1998)'
_computing_data_reduction 'SCALEPACK (Otwinowski & Minor, 1997)'
_computing_molecular_graphics 'ORTEP-3 (Farrugia, 1997)'
_computing_publication_material 'SHELXL-97 (Sheldrick, 2008)'
_computing_structure_refinement 'SHELXL-97 (Sheldrick, 2008)'
_computing_structure_solution 'SIR92 (Altomare et al., 1991)'
_diffrn_ambient_temperature 173(2)
_diffrn_measured_fraction_theta_full 0.999
_diffrn_measured_fraction_theta_max 0.999
_diffrn_measurement_device_type 'Nonius APEX2 CCD'
_diffrn_measurement_method ' \w and \f '
_diffrn_radiation_monochromator graphite
_diffrn_radiation_source 'fine-focus sealed tube'
_diffrn_radiation_type MoK\a
_diffrn_radiation_wavelength 0.71073
_diffrn_reflns_av_R_equivalents 0.0870
_diffrn_reflns_av_sigmaI/netI 0.0609
_diffrn_reflns_limit_h_max 14
_diffrn_reflns_limit_h_min -14
_diffrn_reflns_limit_k_max 16
_diffrn_reflns_limit_k_min -16
_diffrn_reflns_limit_l_max 17
_diffrn_reflns_limit_l_min -17
_diffrn_reflns_number 15801
_diffrn_reflns_theta_full 24.99
_diffrn_reflns_theta_max 24.99
_diffrn_reflns_theta_min 2.89
_diffrn_standards_number 0
_exptl_absorpt_coefficient_mu 0.066
_exptl_absorpt_correction_T_max 0.9960
_exptl_absorpt_correction_T_min 0.9908
_exptl_absorpt_correction_type multi-scan
_exptl_absorpt_process_details 'SORTAV: (Blessing, 1997)'
_exptl_crystal_colour colorless
_exptl_crystal_density_diffrn 1.127
_exptl_crystal_density_method 'not measured'
_exptl_crystal_description prism
_exptl_crystal_F_000 932
_exptl_crystal_size_max 0.14
_exptl_crystal_size_mid 0.12
_exptl_crystal_size_min 0.06
_refine_diff_density_max 0.254
_refine_diff_density_min -0.262
_refine_diff_density_rms 0.045
_refine_ls_extinction_method none
_refine_ls_goodness_of_fit_ref 1.087
_refine_ls_hydrogen_treatment constr
_refine_ls_matrix_type full
_refine_ls_number_parameters 297
_refine_ls_number_reflns 4458
_refine_ls_number_restraints 0
_refine_ls_restrained_S_all 1.087
_refine_ls_R_factor_all 0.1057
_refine_ls_R_factor_gt 0.0699
_refine_ls_shift/su_max 0.001
_refine_ls_shift/su_mean 0.000
_refine_ls_structure_factor_coef Fsqd
_refine_ls_weighting_details 'calc w=1/[\s^2^(Fo^2^)+(0.0092P)^2^+3.0736P] where P=(Fo^2^+2Fc^2^)/3'
_refine_ls_weighting_scheme calc
_refine_ls_wR_factor_gt 0.1165
_refine_ls_wR_factor_ref 0.1331
_reflns_number_gt 3127
_reflns_number_total 4458
_reflns_threshold_expression >2sigma(I)
_cod_data_source_file om1011038_si_002.cif
_cod_data_source_block Compound_I
_cod_depositor_comments
;
The following automatic conversions were performed:

'_symmetry_cell_setting' value 'Monoclinic' changed to 'monoclinic'
according to /home/saulius/struct/CIF-dictionaries/cif_core.dic
dictionary named 'cif_core.dic' version 2.4.1 from
2010-06-29.

'_exptl_absorpt_correction_type' value 'Multi-scan'
changed to 'multi-scan' according to
/home/saulius/struct/CIF-dictionaries/cif_core.dic dictionary named
'cif_core.dic' version 2.4.1 from 2010-06-29.

Automatic conversion script
Id: cif_fix_values 1715 2011-07-08 13:25:40Z adriana 
;
_cod_original_sg_symbol_H-M 'P 21/c'
_cod_database_code 4064043

loop_
_symmetry_equiv_pos_as_xyz
'x, y, z'
'-x, y+1/2, -z+1/2'
'-x, -y, -z'
'x, -y-1/2, z-1/2'

loop_
_atom_site_label
_atom_site_type_symbol
_atom_site_fract_x
_atom_site_fract_y
_atom_site_fract_z
_atom_site_U_iso_or_equiv
_atom_site_adp_type
_atom_site_occupancy
_atom_site_symmetry_multiplicity
_atom_site_calc_flag
_atom_site_refinement_flags
N1 N 0.66832(18) 0.29066(16) 0.30184(14) 0.0280(5) Uani 1 1 d .
N2 N 0.48033(18) 0.24631(15) 0.24457(14) 0.0259(5) Uani 1 1 d .
N3 N 0.61257(19) 0.33264(15) 0.14043(14) 0.0280(5) Uani 1 1 d .
N4 N 0.6522(2) 0.52481(17) -0.06836(15) 0.0392(6) Uani 1 1 d .
B1 B 0.6004(3) 0.2553(2) 0.2199(2) 0.0276(7) Uani 1 1 d .
H1 H 0.6288 0.1922 0.2009 0.033 Uiso 1 1 calc R
C1 C 0.7819(2) 0.2861(2) 0.31657(18) 0.0319(7) Uani 1 1 d .
C2 C 0.8129(2) 0.3369(2) 0.39244(19) 0.0335(7) Uani 1 1 d .
C3 C 0.7144(2) 0.37633(19) 0.42568(17) 0.0298(6) Uani 1 1 d .
C4 C 0.6274(2) 0.34651(18) 0.36859(16) 0.0255(6) Uani 1 1 d .
C5 C 0.5053(2) 0.36720(19) 0.36717(18) 0.0303(6) Uani 1 1 d .
H5A H 0.4821 0.3681 0.4298 0.036 Uiso 1 1 calc R
H5B H 0.4916 0.4311 0.3413 0.036 Uiso 1 1 calc R
C6 C 0.4359(2) 0.29662(18) 0.31395(17) 0.0267(6) Uani 1 1 d .
C7 C 0.3271(2) 0.27098(19) 0.31991(17) 0.0292(6) Uani 1 1 d .
C8 C 0.3030(2) 0.20030(19) 0.25288(18) 0.0309(7) Uani 1 1 d .
C9 C 0.3984(2) 0.18711(18) 0.20810(17) 0.0277(6) Uani 1 1 d .
C10 C 0.8526(2) 0.2336(2) 0.2540(2) 0.0440(8) Uani 1 1 d .
H10A H 0.9302 0.2363 0.2771 0.053 Uiso 1 1 calc R
H10B H 0.8453 0.2629 0.1942 0.053 Uiso 1 1 calc R
H10C H 0.8286 0.1673 0.2497 0.053 Uiso 1 1 calc R
C11 C 0.9286(3) 0.3550(2) 0.4309(2) 0.0463(8) Uani 1 1 d .
H11A H 0.9755 0.2995 0.4187 0.056 Uiso 1 1 calc R
H11B H 0.9275 0.3622 0.4970 0.056 Uiso 1 1 calc R
C12 C 0.9794(3) 0.4433(2) 0.3915(3) 0.0580(10) Uani 1 1 d .
H12A H 1.0533 0.4539 0.4206 0.070 Uiso 1 1 calc R
H12B H 0.9322 0.4983 0.4020 0.070 Uiso 1 1 calc R
H12C H 0.9855 0.4347 0.3267 0.070 Uiso 1 1 calc R
C13 C 0.7081(3) 0.4370(2) 0.50830(18) 0.0383(7) Uani 1 1 d .
H13A H 0.6308 0.4547 0.5157 0.046 Uiso 1 1 calc R
H13B H 0.7525 0.4944 0.5017 0.046 Uiso 1 1 calc R
H13C H 0.7368 0.4014 0.5613 0.046 Uiso 1 1 calc R
C15 C 0.2469(2) 0.3119(2) 0.3825(2) 0.0443(8) Uani 1 1 d .
H15A H 0.1987 0.2614 0.4031 0.053 Uiso 1 1 calc R
H15B H 0.2017 0.3606 0.3509 0.053 Uiso 1 1 calc R
H15C H 0.2879 0.3404 0.4346 0.053 Uiso 1 1 calc R
C16 C 0.1928(3) 0.1526(2) 0.23178(19) 0.0408(8) Uani 1 1 d .
H16A H 0.1510 0.1515 0.2870 0.049 Uiso 1 1 calc R
H16B H 0.2060 0.0861 0.2141 0.049 Uiso 1 1 calc R
C17 C 0.1227(3) 0.2011(2) 0.1570(2) 0.0477(8) Uani 1 1 d .
H17A H 0.0516 0.1680 0.1478 0.057 Uiso 1 1 calc R
H17B H 0.1617 0.1995 0.1012 0.057 Uiso 1 1 calc R
H17C H 0.1094 0.2672 0.1739 0.057 Uiso 1 1 calc R
C18 C 0.4160(3) 0.1231(2) 0.13063(19) 0.0383(7) Uani 1 1 d .
H18A H 0.3611 0.0719 0.1294 0.046 Uiso 1 1 calc R
H18B H 0.4907 0.0960 0.1372 0.046 Uiso 1 1 calc R
H18C H 0.4077 0.1593 0.0744 0.046 Uiso 1 1 calc R
C19 C 0.6078(2) 0.3059(2) 0.05351(17) 0.0335(7) Uani 1 1 d .
H19 H 0.5958 0.2406 0.0404 0.040 Uiso 1 1 calc R
C20 C 0.6191(3) 0.3656(2) -0.01677(18) 0.0364(7) Uani 1 1 d .
H20 H 0.6135 0.3419 -0.0766 0.044 Uiso 1 1 calc R
C21 C 0.6392(2) 0.4633(2) -0.00107(18) 0.0309(7) Uani 1 1 d .
C22 C 0.6447(2) 0.4909(2) 0.09061(18) 0.0342(7) Uani 1 1 d .
H22 H 0.6576 0.5554 0.1062 0.041 Uiso 1 1 calc R
C23 C 0.6317(2) 0.42568(19) 0.15659(18) 0.0316(7) Uani 1 1 d .
H23 H 0.6364 0.4467 0.2174 0.038 Uiso 1 1 calc R
C24 C 0.6518(3) 0.4920(2) -0.16152(19) 0.0518(9) Uani 1 1 d .
H24A H 0.6537 0.5468 -0.2019 0.062 Uiso 1 1 calc R
H24B H 0.5845 0.4550 -0.1761 0.062 Uiso 1 1 calc R
H24C H 0.7171 0.4522 -0.1690 0.062 Uiso 1 1 calc R
C25 C 0.6859(3) 0.6223(2) -0.0496(2) 0.0501(9) Uani 1 1 d .
H25A H 0.6801 0.6591 -0.1056 0.060 Uiso 1 1 calc R
H25B H 0.7627 0.6232 -0.0246 0.060 Uiso 1 1 calc R
H25C H 0.6375 0.6501 -0.0061 0.060 Uiso 1 1 calc R
C26 C 0.9490(5) 0.4499(5) 0.0628(5) 0.1098(19) Uani 1 1 d .
H26 H 0.9129 0.4146 0.1069 0.132 Uiso 1 1 calc R
C27 C 1.0131(5) 0.5248(5) 0.0877(4) 0.1056(19) Uani 1 1 d .
H27 H 1.0221 0.5419 0.1495 0.127 Uiso 1 1 calc R
C28 C 0.9359(4) 0.4247(4) -0.0265(6) 0.1022(19) Uani 1 1 d .
H28 H 0.8910 0.3719 -0.0444 0.123 Uiso 1 1 calc R

loop_
_atom_site_aniso_label
_atom_site_aniso_U_11
_atom_site_aniso_U_22
_atom_site_aniso_U_33
_atom_site_aniso_U_23
_atom_site_aniso_U_13
_atom_site_aniso_U_12
N1 0.0268(13) 0.0327(13) 0.0243(11) 0.0021(10) -0.0010(10) 0.0038(10)
N2 0.0292(13) 0.0248(12) 0.0233(11) -0.0009(10) -0.0003(9) -0.0010(10)
N3 0.0326(14) 0.0255(12) 0.0260(12) -0.0030(10) 0.0025(10) -0.0009(10)
N4 0.0437(17) 0.0401(15) 0.0341(14) 0.0091(12) 0.0050(12) -0.0029(12)
B1 0.0316(19) 0.0224(16) 0.0290(16) 0.0014(13) 0.0028(14) 0.0033(14)
C1 0.0274(16) 0.0324(16) 0.0359(16) 0.0060(13) 0.0006(12) 0.0019(13)
C2 0.0291(17) 0.0322(15) 0.0379(16) 0.0042(14) -0.0074(13) 0.0001(13)
C3 0.0347(17) 0.0270(14) 0.0269(14) 0.0045(12) -0.0041(12) -0.0040(13)
C4 0.0303(16) 0.0238(14) 0.0224(13) 0.0039(11) 0.0007(11) -0.0016(12)
C5 0.0313(17) 0.0311(15) 0.0283(14) -0.0042(13) -0.0002(12) 0.0010(13)
C6 0.0297(16) 0.0250(14) 0.0252(14) 0.0007(12) 0.0003(12) 0.0005(12)
C7 0.0273(16) 0.0336(16) 0.0267(14) 0.0021(12) -0.0002(12) 0.0016(13)
C8 0.0331(17) 0.0281(15) 0.0310(15) 0.0045(13) -0.0018(13) -0.0074(13)
C9 0.0338(17) 0.0231(14) 0.0257(14) 0.0014(12) -0.0026(12) -0.0042(12)
C10 0.0330(18) 0.0486(19) 0.0506(19) 0.0029(16) 0.0044(15) 0.0089(15)
C11 0.0339(19) 0.0462(19) 0.057(2) -0.0017(16) -0.0109(15) 0.0018(15)
C12 0.034(2) 0.053(2) 0.086(3) -0.004(2) -0.0036(19) -0.0039(17)
C13 0.045(2) 0.0363(17) 0.0327(16) 0.0013(14) -0.0057(14) -0.0050(15)
C15 0.0308(18) 0.058(2) 0.0447(18) -0.0087(16) 0.0051(14) -0.0008(16)
C16 0.0416(19) 0.0416(18) 0.0389(17) -0.0006(15) -0.0012(14) -0.0103(15)
C17 0.0335(19) 0.058(2) 0.0510(19) -0.0033(17) -0.0024(15) -0.0069(16)
C18 0.0437(19) 0.0306(16) 0.0400(17) -0.0058(14) -0.0014(14) -0.0053(14)
C19 0.0465(19) 0.0268(15) 0.0272(15) -0.0064(13) 0.0029(13) -0.0035(14)
C20 0.053(2) 0.0339(17) 0.0228(14) -0.0003(13) 0.0059(13) -0.0057(15)
C21 0.0298(17) 0.0330(16) 0.0298(15) 0.0023(13) 0.0021(12) 0.0002(13)
C22 0.0407(19) 0.0246(15) 0.0374(16) -0.0002(13) 0.0027(14) -0.0031(13)
C23 0.0354(18) 0.0312(16) 0.0284(15) -0.0055(13) 0.0036(13) -0.0024(13)
C24 0.067(3) 0.056(2) 0.0332(17) 0.0161(16) 0.0084(16) 0.0035(19)
C25 0.055(2) 0.0373(18) 0.059(2) 0.0140(16) 0.0071(17) -0.0037(16)
C26 0.067(4) 0.120(5) 0.144(6) 0.039(4) 0.017(4) 0.001(3)
C27 0.068(4) 0.140(5) 0.109(4) -0.038(4) 0.008(3) -0.001(4)
C28 0.064(4) 0.069(3) 0.172(6) -0.037(4) -0.010(4) -0.004(3)

loop_
_atom_type_symbol
_atom_type_description
_atom_type_scat_dispersion_real
_atom_type_scat_dispersion_imag
_atom_type_scat_source
C C 0.0033 0.0016 'International Tables Vol C Tables 4.2.6.8 and 6.1.1.4'
H H 0.0000 0.0000 'International Tables Vol C Tables 4.2.6.8 and 6.1.1.4'
N N 0.0061 0.0033 'International Tables Vol C Tables 4.2.6.8 and 6.1.1.4'
B B 0.0013 0.0007 'International Tables Vol C Tables 4.2.6.8 and 6.1.1.4'

loop_
_geom_angle_atom_site_label_1
_geom_angle_atom_site_label_2
_geom_angle_atom_site_label_3
_geom_angle
_geom_angle_site_symmetry_1
C1 N1 C4 108.0(2) .
C1 N1 B1 126.8(2) .
C4 N1 B1 124.5(2) .
C9 N2 C6 107.5(2) .
C9 N2 B1 128.8(2) .
C6 N2 B1 123.7(2) .
C19 N3 C23 116.1(2) .
C19 N3 B1 120.8(2) .
C23 N3 B1 123.0(2) .
C21 N4 C25 120.8(2) .
C21 N4 C24 120.6(2) .
C25 N4 C24 117.7(2) .
N1 B1 N2 108.2(2) .
N1 B1 N3 107.2(2) .
N2 B1 N3 111.2(2) .
N1 B1 H1 110.1 .
N2 B1 H1 110.1 .
N3 B1 H1 110.1 .
C2 C1 N1 109.1(2) .
C2 C1 C10 129.2(3) .
N1 C1 C10 121.7(2) .
C1 C2 C3 107.2(2) .
C1 C2 C11 127.2(3) .
C3 C2 C11 125.4(3) .
C4 C3 C2 106.8(2) .
C4 C3 C13 127.1(3) .
C2 C3 C13 126.1(3) .
C3 C4 N1 108.9(2) .
C3 C4 C5 131.5(2) .
N1 C4 C5 119.7(2) .
C6 C5 C4 113.4(2) .
C6 C5 H5A 108.9 .
C4 C5 H5A 108.9 .
C6 C5 H5B 108.9 .
C4 C5 H5B 108.9 .
H5A C5 H5B 107.7 .
C7 C6 N2 109.2(2) .
C7 C6 C5 130.6(2) .
N2 C6 C5 120.2(2) .
C6 C7 C8 107.2(2) .
C6 C7 C15 126.6(2) .
C8 C7 C15 126.2(3) .
C9 C8 C7 106.9(2) .
C9 C8 C16 126.4(3) .
C7 C8 C16 126.7(3) .
C8 C9 N2 109.3(2) .
C8 C9 C18 128.2(3) .
N2 C9 C18 122.5(2) .
C1 C10 H10A 109.5 .
C1 C10 H10B 109.5 .
H10A C10 H10B 109.5 .
C1 C10 H10C 109.5 .
H10A C10 H10C 109.5 .
H10B C10 H10C 109.5 .
C2 C11 C12 112.4(3) .
C2 C11 H11A 109.1 .
C12 C11 H11A 109.1 .
C2 C11 H11B 109.1 .
C12 C11 H11B 109.1 .
H11A C11 H11B 107.9 .
C11 C12 H12A 109.5 .
C11 C12 H12B 109.5 .
H12A C12 H12B 109.5 .
C11 C12 H12C 109.5 .
H12A C12 H12C 109.5 .
H12B C12 H12C 109.5 .
C3 C13 H13A 109.5 .
C3 C13 H13B 109.5 .
H13A C13 H13B 109.5 .
C3 C13 H13C 109.5 .
H13A C13 H13C 109.5 .
H13B C13 H13C 109.5 .
C7 C15 H15A 109.5 .
C7 C15 H15B 109.5 .
H15A C15 H15B 109.5 .
C7 C15 H15C 109.5 .
H15A C15 H15C 109.5 .
H15B C15 H15C 109.5 .
C8 C16 C17 113.5(2) .
C8 C16 H16A 108.9 .
C17 C16 H16A 108.9 .
C8 C16 H16B 108.9 .
C17 C16 H16B 108.9 .
H16A C16 H16B 107.7 .
C16 C17 H17A 109.5 .
C16 C17 H17B 109.5 .
H17A C17 H17B 109.5 .
C16 C17 H17C 109.5 .
H17A C17 H17C 109.5 .
H17B C17 H17C 109.5 .
C9 C18 H18A 109.5 .
C9 C18 H18B 109.5 .
H18A C18 H18B 109.5 .
C9 C18 H18C 109.5 .
H18A C18 H18C 109.5 .
H18B C18 H18C 109.5 .
N3 C19 C20 124.5(3) .
N3 C19 H19 117.7 .
C20 C19 H19 117.7 .
C19 C20 C21 120.1(3) .
C19 C20 H20 120.0 .
C21 C20 H20 120.0 .
N4 C21 C20 122.2(2) .
N4 C21 C22 122.7(3) .
C20 C21 C22 115.1(2) .
C23 C22 C21 120.5(3) .
C23 C22 H22 119.7 .
C21 C22 H22 119.7 .
N3 C23 C22 123.6(2) .
N3 C23 H23 118.2 .
C22 C23 H23 118.2 .
N4 C24 H24A 109.5 .
N4 C24 H24B 109.5 .
H24A C24 H24B 109.5 .
N4 C24 H24C 109.5 .
H24A C24 H24C 109.5 .
H24B C24 H24C 109.5 .
N4 C25 H25A 109.5 .
N4 C25 H25B 109.5 .
H25A C25 H25B 109.5 .
N4 C25 H25C 109.5 .
H25A C25 H25C 109.5 .
H25B C25 H25C 109.5 .
C27 C26 C28 119.9(5) .
C27 C26 H26 120.1 .
C28 C26 H26 120.1 .
C28 C27 C26 120.7(5) 3_765
C28 C27 H27 119.6 3_765
C26 C27 H27 119.6 .
C27 C28 C26 119.4(5) 3_765
C27 C28 H28 120.3 3_765
C26 C28 H28 120.3 .

loop_
_geom_bond_atom_site_label_1
_geom_bond_atom_site_label_2
_geom_bond_distance
_geom_bond_site_symmetry_2
N1 C1 1.379(3) .
N1 C4 1.382(3) .
N1 B1 1.512(4) .
N2 C9 1.381(3) .
N2 C6 1.387(3) .
N2 B1 1.524(4) .
N3 C19 1.345(3) .
N3 C23 1.351(3) .
N3 B1 1.623(4) .
N4 C21 1.341(3) .
N4 C25 1.455(4) .
N4 C24 1.461(4) .
B1 H1 1.0000 .
C1 C2 1.370(4) .
C1 C10 1.497(4) .
C2 C3 1.429(4) .
C2 C11 1.500(4) .
C3 C4 1.377(4) .
C3 C13 1.503(4) .
C4 C5 1.503(4) .
C5 C6 1.497(4) .
C5 H5A 0.9900 .
C5 H5B 0.9900 .
C6 C7 1.372(4) .
C7 C8 1.427(4) .
C7 C15 1.500(4) .
C8 C9 1.379(4) .
C8 C16 1.507(4) .
C9 C18 1.489(4) .
C10 H10A 0.9800 .
C10 H10B 0.9800 .
C10 H10C 0.9800 .
C11 C12 1.522(4) .
C11 H11A 0.9900 .
C11 H11B 0.9900 .
C12 H12A 0.9800 .
C12 H12B 0.9800 .
C12 H12C 0.9800 .
C13 H13A 0.9800 .
C13 H13B 0.9800 .
C13 H13C 0.9800 .
C15 H15A 0.9800 .
C15 H15B 0.9800 .
C15 H15C 0.9800 .
C16 C17 1.520(4) .
C16 H16A 0.9900 .
C16 H16B 0.9900 .
C17 H17A 0.9800 .
C17 H17B 0.9800 .
C17 H17C 0.9800 .
C18 H18A 0.9800 .
C18 H18B 0.9800 .
C18 H18C 0.9800 .
C19 C20 1.356(4) .
C19 H19 0.9500 .
C20 C21 1.415(4) .
C20 H20 0.9500 .
C21 C22 1.416(4) .
C22 C23 1.361(4) .
C22 H22 0.9500 .
C23 H23 0.9500 .
C24 H24A 0.9800 .
C24 H24B 0.9800 .
C24 H24C 0.9800 .
C25 H25A 0.9800 .
C25 H25B 0.9800 .
C25 H25C 0.9800 .
C26 C27 1.349(7) .
C26 C28 1.375(7) .
C26 H26 0.9500 .
C27 C28 1.336(7) 3_765
C27 H27 0.9500 .
C28 C27 1.336(7) 3_765
C28 H28 0.9500 .

loop_
_geom_torsion_atom_site_label_1
_geom_torsion_atom_site_label_2
_geom_torsion_atom_site_label_3
_geom_torsion_atom_site_label_4
_geom_torsion
_geom_torsion_site_symmetry_4
C1 N1 B1 N2 162.4(2) .
C4 N1 B1 N2 -28.2(3) .
C1 N1 B1 N3 -77.6(3) .
C4 N1 B1 N3 91.8(3) .
C9 N2 B1 N1 -153.4(2) .
C6 N2 B1 N1 23.5(3) .
C9 N2 B1 N3 89.1(3) .
C6 N2 B1 N3 -94.1(3) .
C19 N3 B1 N1 149.2(2) .
C23 N3 B1 N1 -28.4(3) .
C19 N3 B1 N2 -92.7(3) .
C23 N3 B1 N2 89.7(3) .
C4 N1 C1 C2 0.9(3) .
B1 N1 C1 C2 171.8(2) .
C4 N1 C1 C10 -177.7(2) .
B1 N1 C1 C10 -6.9(4) .
N1 C1 C2 C3 -1.0(3) .
C10 C1 C2 C3 177.6(3) .
N1 C1 C2 C11 -176.8(3) .
C10 C1 C2 C11 1.7(5) .
C1 C2 C3 C4 0.6(3) .
C11 C2 C3 C4 176.6(3) .
C1 C2 C3 C13 179.5(3) .
C11 C2 C3 C13 -4.5(4) .
C2 C3 C4 N1 0.0(3) .
C13 C3 C4 N1 -178.9(2) .
C2 C3 C4 C5 -177.8(3) .
C13 C3 C4 C5 3.3(5) .
C1 N1 C4 C3 -0.5(3) .
B1 N1 C4 C3 -171.7(2) .
C1 N1 C4 C5 177.5(2) .
B1 N1 C4 C5 6.4(4) .
C3 C4 C5 C6 -160.7(3) .
N1 C4 C5 C6 21.7(3) .
C9 N2 C6 C7 -1.2(3) .
B1 N2 C6 C7 -178.6(2) .
C9 N2 C6 C5 179.9(2) .
B1 N2 C6 C5 2.5(4) .
C4 C5 C6 C7 155.4(3) .
C4 C5 C6 N2 -26.0(3) .
N2 C6 C7 C8 1.3(3) .
C5 C6 C7 C8 -180.0(3) .
N2 C6 C7 C15 -176.6(3) .
C5 C6 C7 C15 2.1(5) .
C6 C7 C8 C9 -0.8(3) .
C15 C7 C8 C9 177.0(3) .
C6 C7 C8 C16 -178.0(3) .
C15 C7 C8 C16 -0.2(5) .
C7 C8 C9 N2 0.1(3) .
C16 C8 C9 N2 177.3(2) .
C7 C8 C9 C18 -178.1(3) .
C16 C8 C9 C18 -0.9(5) .
C6 N2 C9 C8 0.6(3) .
B1 N2 C9 C8 177.9(2) .
C6 N2 C9 C18 179.0(2) .
B1 N2 C9 C18 -3.7(4) .
C1 C2 C11 C12 88.3(4) .
C3 C2 C11 C12 -86.8(4) .
C9 C8 C16 C17 -83.5(4) .
C7 C8 C16 C17 93.1(3) .
C23 N3 C19 C20 -1.1(4) .
B1 N3 C19 C20 -178.8(3) .
N3 C19 C20 C21 1.1(5) .
C25 N4 C21 C20 -172.6(3) .
C24 N4 C21 C20 -3.2(4) .
C25 N4 C21 C22 7.3(4) .
C24 N4 C21 C22 176.6(3) .
C19 C20 C21 N4 179.2(3) .
C19 C20 C21 C22 -0.7(4) .
N4 C21 C22 C23 -179.5(3) .
C20 C21 C22 C23 0.3(4) .
C19 N3 C23 C22 0.7(4) .
B1 N3 C23 C22 178.4(3) .
C21 C22 C23 N3 -0.3(5) .
C28 C26 C27 C28 0.2(10) 3_765
C27 C26 C28 C27 -0.2(10) 3_765
